data_4331876
loop_
_publ_author_name
'Berlinguette, Curtis P.'
'Miyaji, Taichi'
'Zhang, Yugen'
'Holm, R. H.'

_publ_section_title
;
 Precursors to Clusters with the Topology of the PNCluster of
 Nitrogenase:&#x00A0; Edge-Bridged Double Cubane Clusters
 [(Tp)2Mo2Fe6S8L4]z:&#x00A0; Synthesis, Structures, and Electron Transfer
 Series
;
_journal_issue 5
_journal_name_full 'Inorganic Chemistry'
_journal_page_first 1997
_journal_page_last 2007
_journal_paper_doi 10.1021/ic051770k
_journal_volume 45
_journal_year 2006
_chemical_formula_moiety 'C64 H127 B2 F4 Fe6 Mo2 N23 O3 S8'
_chemical_formula_sum 'C64 H127 B2 F4 Fe6 Mo2 N23 O3 S8'
_chemical_formula_weight 2151
_chemical_name_common 'EBDC-F4- TEA'
_chemical_name_systematic
; 
 ? 
;
_space_group_IT_number 58
_symmetry_cell_setting orthorhombic
_symmetry_space_group_name_Hall '-P 2 2n'
_symmetry_space_group_name_H-M 'P n n m'
_atom_sites_solution_hydrogens geom
_atom_sites_solution_primary direct
_atom_sites_solution_secondary difmap
_audit_creation_method SHELXL-97
_cell_angle_alpha 90.00
_cell_angle_beta 90.00
_cell_angle_gamma 90.00
_cell_formula_units_Z 2
_cell_length_a 14.678(9)
_cell_length_b 29.261(19)
_cell_length_c 11.092(7)
_cell_measurement_reflns_used 3310
_cell_measurement_temperature 173(2)
_cell_measurement_theta_max 22.50
_cell_measurement_theta_min 2.3
_cell_volume 4764(5)
_computing_cell_refinement 'Bruker SMART'
_computing_data_collection 'Bruker SMART'
_computing_data_reduction 'Bruker SAINT'
_computing_molecular_graphics 'Bruker SHELXTL'
_computing_publication_material 'Bruker SHELXTL'
_computing_structure_refinement 'SHELXL-97 (Sheldrick, 1997)'
_computing_structure_solution 'SHELXS-97 (Sheldrick, 1990)'
_diffrn_ambient_temperature 173(2)
_diffrn_measured_fraction_theta_full 0.996
_diffrn_measured_fraction_theta_max 0.996
_diffrn_measurement_device_type 'CCD area detector'
_diffrn_measurement_method 'phi and omega scans'
_diffrn_radiation_monochromator graphite
_diffrn_radiation_source 'fine-focus sealed tube'
_diffrn_radiation_type MoK\a
_diffrn_radiation_wavelength 0.71073
_diffrn_reflns_av_R_equivalents 0.1675
_diffrn_reflns_av_sigmaI/netI 0.1248
_diffrn_reflns_limit_h_max 11
_diffrn_reflns_limit_h_min -16
_diffrn_reflns_limit_k_max 32
_diffrn_reflns_limit_k_min -29
_diffrn_reflns_limit_l_max 12
_diffrn_reflns_limit_l_min -12
_diffrn_reflns_number 18849
_diffrn_reflns_theta_full 23.30
_diffrn_reflns_theta_max 23.30
_diffrn_reflns_theta_min 1.97
_exptl_absorpt_coefficient_mu 1.374
_exptl_absorpt_correction_type multi-scan
_exptl_absorpt_process_details SADABS
_exptl_crystal_colour black
_exptl_crystal_density_diffrn 1.678
_exptl_crystal_density_method 'not measured'
_exptl_crystal_description block
_exptl_crystal_F_000 2042
_exptl_crystal_size_max 0.42
_exptl_crystal_size_mid 0.41
_exptl_crystal_size_min 0.37
_refine_diff_density_max 1.444
_refine_diff_density_min -0.606
_refine_diff_density_rms 0.151
_refine_ls_extinction_method none
_refine_ls_goodness_of_fit_ref 1.036
_refine_ls_hydrogen_treatment constr
_refine_ls_matrix_type full
_refine_ls_number_parameters 283
_refine_ls_number_reflns 3646
_refine_ls_number_restraints 0
_refine_ls_restrained_S_all 1.036
_refine_ls_R_factor_all 0.1494
_refine_ls_R_factor_gt 0.0820
_refine_ls_shift/su_max 0.000
_refine_ls_shift/su_mean 0.000
_refine_ls_structure_factor_coef Fsqd
_refine_ls_weighting_details 'calc w=1/[\s^2^(Fo^2^)+(0.0674P)^2^+52.8865P] where P=(Fo^2^+2Fc^2^)/3'
_refine_ls_weighting_scheme calc
_refine_ls_wR_factor_gt 0.1729
_refine_ls_wR_factor_ref 0.2083
_reflns_number_gt 2144
_reflns_number_total 3646
_reflns_threshold_expression >2sigma(I)
_cod_data_source_file ic051770ksup1.cif
_cod_data_source_block (TEA)4(8).7MeCN.3H2O
_cod_original_sg_symbol_H-M Pnnm
_cod_database_code 4331876

loop_
_symmetry_equiv_pos_as_xyz
'x, y, z'
'-x, -y, z'
'x+1/2, -y+1/2, -z+1/2'
'-x+1/2, y+1/2, -z+1/2'
'-x, -y, -z'
'x, y, -z'
'-x-1/2, y-1/2, z-1/2'
'x-1/2, -y-1/2, z-1/2'

loop_
_atom_site_label
_atom_site_type_symbol
_atom_site_fract_x
_atom_site_fract_y
_atom_site_fract_z
_atom_site_U_iso_or_equiv
_atom_site_adp_type
_atom_site_occupancy
_atom_site_symmetry_multiplicity
_atom_site_calc_flag
_atom_site_refinement_flags
_atom_site_disorder_assembly
_atom_site_disorder_group
Mo1 Mo 0.59536(10) 0.37182(5) 0.0000 0.0273(4) Uani 1 2 d S . .
Fe2 Fe 0.66476(11) 0.44590(6) 0.12020(15) 0.0352(5) Uani 1 1 d . . .
Fe3 Fe 0.50875(16) 0.45391(8) 0.0000 0.0298(6) Uani 1 2 d S . .
S4 S 0.6280(3) 0.51039(15) 0.0000 0.0378(11) Uani 1 2 d S . .
S5 S 0.7482(3) 0.39838(15) 0.0000 0.0371(11) Uani 1 2 d S . .
S6 S 0.5311(2) 0.41069(10) 0.1662(3) 0.0341(8) Uani 1 1 d . . .
N2 N 0.4772(9) 0.2815(4) 0.0000 0.033(3) Uani 1 2 d S . .
N3 N 0.6388(6) 0.3181(3) 0.1305(8) 0.030(2) Uani 1 1 d . . .
N1 N 0.4717(8) 0.3281(4) 0.0000 0.024(3) Uani 1 2 d S . .
N4 N 0.6220(6) 0.2734(3) 0.1111(9) 0.032(2) Uani 1 1 d . . .
C8 C 0.3920(13) 0.2643(6) 0.0000 0.045(5) Uani 1 2 d S . .
H8A H 0.3825 0.2455 -0.0710 0.054 Uiso 0.50 1 calc PR . .
H8B H 0.3825 0.2455 0.0710 0.054 Uiso 0.50 1 calc PR . .
F2 F 0.7310(5) 0.4678(3) 0.2532(7) 0.065(2) Uani 1 1 d . . .
C9 C 0.6555(8) 0.2486(5) 0.2029(12) 0.046(4) Uani 1 1 d . . .
H9A H 0.7011 0.2273 0.1736 0.055 Uiso 1 1 calc R . .
H9B H 0.6071 0.2313 0.2412 0.055 Uiso 1 1 calc R . .
C6 C 0.3333(13) 0.2998(6) 0.0000 0.048(5) Uani 1 2 d S . .
H6A H 0.2948 0.2990 -0.0711 0.058 Uiso 0.50 1 calc PR . .
H6B H 0.2948 0.2990 0.0711 0.058 Uiso 0.50 1 calc PR . .
B1 B 0.5701(13) 0.2583(7) 0.0000 0.037(5) Uani 1 2 d S . .
H1 H 0.5628 0.2250 0.0000 0.044 Uiso 1 2 calc SR . .
C11 C 0.6833(8) 0.3215(4) 0.2357(12) 0.047(4) Uani 1 1 d . . .
H11A H 0.6491 0.3408 0.2906 0.056 Uiso 1 1 calc R . .
H11B H 0.7424 0.3355 0.2225 0.056 Uiso 1 1 calc R . .
C10 C 0.6945(9) 0.2791(5) 0.2854(13) 0.052(4) Uani 1 1 d . . .
H10A H 0.6638 0.2772 0.3628 0.062 Uiso 1 1 calc R . .
H10B H 0.7586 0.2723 0.2969 0.062 Uiso 1 1 calc R . .
C7 C 0.3851(11) 0.3372(6) 0.0000 0.039(5) Uani 1 2 d S . .
H7A H 0.3707 0.3554 -0.0706 0.047 Uiso 0.50 1 calc PR . .
H7B H 0.3707 0.3554 0.0706 0.047 Uiso 0.50 1 calc PR . .
N10S N 0.0000 0.0000 0.0000 0.058(7) Uani 1 4 d S . .
N28S N 1.0000 0.5000 0.0000 0.089(10) Uani 1 4 d S . .
N15S N 0.9286(9) 0.2554(5) 0.0000 0.040(4) Uani 1 2 d S . .
C14S C 0.061(2) 0.0829(7) 0.0000 0.086(9) Uani 1 2 d S . .
C17S C 0.9324(16) 0.3138(7) 0.174(2) 0.126(8) Uani 1 1 d . . .
C19S C 0.8648(16) 0.2294(11) 0.080(2) 0.059(9) Uani 0.50 1 d P A -1
C24S C 0.9593(15) 0.4413(7) 0.165(2) 0.135(9) Uani 1 1 d . . .
C16S C 0.8681(18) 0.2853(9) 0.078(2) 0.052(7) Uiso 0.50 1 d P A -2
C27S C 0.819(2) 0.4339(12) 0.5000 0.126(11) Uiso 1 2 d S . .
C12S C -0.156(2) 0.0368(13) 0.0000 0.171(17) Uani 1 2 d S . .
C13S C 0.030(2) 0.0395(10) 0.069(3) 0.064(8) Uiso 0.50 1 d P B -2
C11S C -0.076(2) 0.0156(12) 0.101(3) 0.079(10) Uiso 0.50 1 d P B -1
C23S C 1.045(2) 0.4606(11) 0.080(4) 0.104(14) Uani 0.50 1 d P C -2
C49S C 0.558(3) 0.1083(15) 0.0000 0.065(12) Uiso 0.50 2 d SP . .
C22S C 0.917(2) 0.4828(12) 0.071(4) 0.102(14) Uani 0.50 1 d P C -1
C21S C 0.9201(12) 0.1939(6) 0.1646(16) 0.089(6) Uani 1 1 d . . .
N25S N 0.815(2) 0.3438(11) 0.5000 0.145(11) Uiso 1 2 d S . .
C20S C 0.985(2) 0.2233(14) 0.085(3) 0.085(12) Uani 0.50 1 d P A -2
C26S C 0.821(2) 0.3828(13) 0.5000 0.120(11) Uiso 1 2 d S . .
C18S C 0.9979(17) 0.2858(13) 0.070(3) 0.094(13) Uani 0.50 1 d P A -1
C3S C 0.2722(15) 0.4185(8) 0.221(2) 0.118(7) Uiso 1 1 d . . .
C2S C 0.211(2) 0.3868(11) 0.204(3) 0.172(11) Uiso 1 1 d . . .
N1S N 0.157(2) 0.3615(10) 0.136(3) 0.229(13) Uiso 1 1 d . . .
O2 O 0.8728(15) 0.5192(9) 0.344(2) 0.113(9) Uani 0.50 1 d P . .
N48S N 0.719(3) 0.1447(12) 0.0000 0.069(10) Uiso 0.50 2 d SP . .
C47S C 0.652(3) 0.1314(13) 0.0000 0.044(9) Uiso 0.50 2 d SP . .
O1 O 1.0000 0.5000 0.5000 0.37(4) Uiso 1 4 d S . .

loop_
_atom_site_aniso_label
_atom_site_aniso_U_11
_atom_site_aniso_U_22
_atom_site_aniso_U_33
_atom_site_aniso_U_23
_atom_site_aniso_U_13
_atom_site_aniso_U_12
Mo1 0.0332(8) 0.0241(8) 0.0245(8) 0.000 0.000 0.0007(7)
Fe2 0.0387(10) 0.0317(10) 0.0351(11) -0.0057(8) -0.0039(9) 0.0001(8)
Fe3 0.0355(14) 0.0212(14) 0.0329(14) 0.000 0.000 -0.0004(11)
S4 0.034(2) 0.031(3) 0.048(3) 0.000 0.000 0.001(2)
S5 0.037(3) 0.031(3) 0.044(3) 0.000 0.000 -0.002(2)
S6 0.0447(19) 0.0312(18) 0.0263(16) -0.0043(14) 0.0048(15) 0.0019(15)
N2 0.045(9) 0.015(8) 0.038(9) 0.000 0.000 0.005(7)
N3 0.032(5) 0.028(6) 0.030(6) 0.015(5) -0.013(5) 0.008(4)
N1 0.009(7) 0.024(8) 0.039(8) 0.000 0.000 -0.008(6)
N4 0.029(5) 0.026(6) 0.042(6) 0.017(5) 0.000(5) 0.010(4)
C8 0.061(14) 0.028(11) 0.047(12) 0.000 0.000 -0.015(10)
F2 0.076(6) 0.059(5) 0.062(5) -0.012(4) -0.025(5) -0.003(4)
C9 0.021(7) 0.068(10) 0.049(9) 0.022(8) 0.027(7) 0.010(7)
C6 0.046(12) 0.035(12) 0.063(14) 0.000 0.000 -0.008(10)
B1 0.030(12) 0.027(12) 0.054(14) 0.000 0.000 0.016(9)
C11 0.032(8) 0.062(10) 0.046(9) 0.014(7) 0.009(7) 0.013(6)
C10 0.042(8) 0.066(11) 0.048(9) 0.028(8) 0.015(7) 0.016(8)
C7 0.043(12) 0.042(12) 0.033(11) 0.000 0.000 0.004(9)
N10S 0.083(18) 0.041(15) 0.050(15) 0.000 0.000 0.000(13)
N28S 0.059(18) 0.039(17) 0.17(3) 0.000 0.000 0.003(14)
N15S 0.020(8) 0.050(10) 0.049(9) 0.000 0.000 0.004(7)
C14S 0.17(3) 0.046(14) 0.041(13) 0.000 0.000 -0.032(15)
C17S 0.16(2) 0.089(15) 0.125(18) -0.047(14) -0.019(17) 0.028(14)
C19S 0.016(13) 0.11(3) 0.052(18) -0.014(18) 0.021(13) -0.007(15)
C24S 0.121(17) 0.092(16) 0.19(2) 0.065(16) 0.004(18) -0.022(14)
C12S 0.10(2) 0.18(4) 0.24(5) 0.000 0.000 0.06(3)
C23S 0.08(2) 0.06(2) 0.17(4) 0.04(2) -0.02(2) 0.004(19)
C22S 0.050(19) 0.09(3) 0.17(4) 0.00(2) 0.03(2) -0.031(19)
C21S 0.097(14) 0.088(13) 0.081(12) 0.036(11) -0.004(11) -0.002(11)
C20S 0.05(2) 0.13(3) 0.07(2) -0.02(2) -0.030(18) 0.04(2)
C18S 0.018(14) 0.12(3) 0.14(3) 0.03(2) -0.035(17) -0.013(17)
O2 0.077(16) 0.15(2) 0.12(2) -0.031(19) -0.021(16) 0.002(16)

loop_
_atom_type_symbol
_atom_type_description
_atom_type_scat_dispersion_real
_atom_type_scat_dispersion_imag
_atom_type_scat_source
C C 0.0033 0.0016 'International Tables Vol C Tables 4.2.6.8 and 6.1.1.4'
H H 0.0000 0.0000 'International Tables Vol C Tables 4.2.6.8 and 6.1.1.4'
B B 0.0013 0.0007 'International Tables Vol C Tables 4.2.6.8 and 6.1.1.4'
N N 0.0061 0.0033 'International Tables Vol C Tables 4.2.6.8 and 6.1.1.4'
F F 0.0171 0.0103 'International Tables Vol C Tables 4.2.6.8 and 6.1.1.4'
S S 0.1246 0.1234 'International Tables Vol C Tables 4.2.6.8 and 6.1.1.4'
Fe Fe 0.3463 0.8444 'International Tables Vol C Tables 4.2.6.8 and 6.1.1.4'
Mo Mo -1.6832 0.6857 'International Tables Vol C Tables 4.2.6.8 and 6.1.1.4'
O O 0.0106 0.0060 'International Tables Vol C Tables 4.2.6.8 and 6.1.1.4'

loop_
_geom_angle_atom_site_label_1
_geom_angle_atom_site_label_2
_geom_angle_atom_site_label_3
_geom_angle
_geom_angle_site_symmetry_1
_geom_angle_site_symmetry_3
N1 Mo1 N3 80.1(3) . 6
N1 Mo1 N3 80.1(3) . .
N3 Mo1 N3 81.0(5) 6 .
N1 Mo1 S6 87.2(2) . .
N3 Mo1 S6 163.7(3) 6 .
N3 Mo1 S6 86.9(3) . .
N1 Mo1 S6 87.2(2) . 6
N3 Mo1 S6 86.9(3) 6 6
N3 Mo1 S6 163.7(3) . 6
S6 Mo1 S6 102.58(16) . 6
N1 Mo1 S5 163.9(3) . .
N3 Mo1 S5 87.8(2) 6 .
N3 Mo1 S5 87.8(2) . .
S6 Mo1 S5 102.68(11) . .
S6 Mo1 S5 102.68(11) 6 .
N1 Mo1 Fe3 97.3(3) . .
N3 Mo1 Fe3 139.2(2) 6 .
N3 Mo1 Fe3 139.2(2) . .
S6 Mo1 Fe3 52.25(8) . .
S6 Mo1 Fe3 52.25(8) 6 .
S5 Mo1 Fe3 98.77(13) . .
N1 Mo1 Fe2 139.4(2) . .
N3 Mo1 Fe2 140.1(2) 6 .
N3 Mo1 Fe2 97.8(3) . .
S6 Mo1 Fe2 52.27(9) . .
S6 Mo1 Fe2 98.46(10) 6 .
S5 Mo1 Fe2 52.41(10) . .
Fe3 Mo1 Fe2 58.32(7) . .
N1 Mo1 Fe2 139.4(2) . 6
N3 Mo1 Fe2 97.8(3) 6 6
N3 Mo1 Fe2 140.1(2) . 6
S6 Mo1 Fe2 98.46(10) . 6
S6 Mo1 Fe2 52.27(9) 6 6
S5 Mo1 Fe2 52.41(10) . 6
Fe3 Mo1 Fe2 58.32(7) . 6
Fe2 Mo1 Fe2 58.21(9) . 6
F2 Fe2 S6 115.1(3) . .
F2 Fe2 S5 112.8(3) . .
S6 Fe2 S5 108.53(15) . .
F2 Fe2 S4 106.7(3) . .
S6 Fe2 S4 106.87(15) . .
S5 Fe2 S4 106.16(13) . .
F2 Fe2 Fe3 144.0(3) . .
S6 Fe2 Fe3 53.83(10) . .
S5 Fe2 Fe3 102.87(11) . .
S4 Fe2 Fe3 56.80(12) . .
F2 Fe2 Fe2 141.7(3) . 6
S6 Fe2 Fe2 102.97(9) . 6
S5 Fe2 Fe2 54.26(8) . 6
S4 Fe2 Fe2 55.81(7) . 6
Fe3 Fe2 Fe2 59.92(5) . 6
F2 Fe2 Mo1 147.5(3) . .
S6 Fe2 Mo1 55.26(9) . .
S5 Fe2 Mo1 55.50(12) . .
S4 Fe2 Mo1 105.73(11) . .
Fe3 Fe2 Mo1 60.40(7) . .
Fe2 Fe2 Mo1 60.90(4) 6 .
S6 Fe3 S6 109.34(18) 6 .
S6 Fe3 S4 112.79(11) 6 5_665
S6 Fe3 S4 112.79(11) . 5_665
S6 Fe3 S4 106.18(12) 6 .
S6 Fe3 S4 106.18(12) . .
S4 Fe3 S4 109.14(16) 5_665 .
S6 Fe3 Fe2 103.56(12) 6 .
S6 Fe3 Fe2 54.31(9) . .
S4 Fe3 Fe2 143.54(9) 5_665 .
S4 Fe3 Fe2 55.57(10) . .
S6 Fe3 Fe2 54.31(9) 6 6
S6 Fe3 Fe2 103.56(12) . 6
S4 Fe3 Fe2 143.54(9) 5_665 6
S4 Fe3 Fe2 55.57(10) . 6
Fe2 Fe3 Fe2 60.16(10) . 6
S6 Fe3 Fe3 124.82(9) 6 5_665
S6 Fe3 Fe3 124.82(9) . 5_665
S4 Fe3 Fe3 57.06(14) 5_665 5_665
S4 Fe3 Fe3 52.08(13) . 5_665
Fe2 Fe3 Fe3 99.75(11) . 5_665
Fe2 Fe3 Fe3 99.75(11) 6 5_665
S6 Fe3 Mo1 55.76(9) 6 .
S6 Fe3 Mo1 55.76(9) . .
S4 Fe3 Mo1 145.38(15) 5_665 .
S4 Fe3 Mo1 105.47(14) . .
Fe2 Fe3 Mo1 61.28(7) . .
Fe2 Fe3 Mo1 61.28(7) 6 .
Fe3 Fe3 Mo1 157.56(15) 5_665 .
Fe3 S4 Fe2 124.68(16) 5_665 6
Fe3 S4 Fe2 124.68(16) 5_665 .
Fe2 S4 Fe2 68.38(15) 6 .
Fe3 S4 Fe3 70.86(16) 5_665 .
Fe2 S4 Fe3 67.63(13) 6 .
Fe2 S4 Fe3 67.63(13) . .
Fe2 S5 Fe2 71.48(16) 6 .
Fe2 S5 Mo1 72.09(13) 6 .
Fe2 S5 Mo1 72.09(13) . .
Fe3 S6 Fe2 71.86(12) . .
Fe3 S6 Mo1 71.99(11) . .
Fe2 S6 Mo1 72.47(11) . .
C8 N2 N1 108.6(13) . .
C8 N2 B1 131.6(14) . .
N1 N2 B1 119.8(13) . .
C11 N3 N4 107.4(9) . .
C11 N3 Mo1 130.7(8) . .
N4 N3 Mo1 121.9(7) . .
C7 N1 N2 105.2(13) . .
C7 N1 Mo1 133.0(11) . .
N2 N1 Mo1 121.8(9) . .
C9 N4 N3 109.7(10) . .
C9 N4 B1 130.0(12) . .
N3 N4 B1 120.3(10) . .
C6 C8 N2 107.7(15) . .
N4 C9 C10 107.5(12) . .
C7 C6 C8 105.6(16) . .
N4 B1 N4 108.9(14) . 6
N4 B1 N2 108.7(9) . .
N4 B1 N2 108.7(9) 6 .
N3 C11 C10 110.0(12) . .
C11 C10 C9 105.4(12) . .
N1 C7 C6 112.9(16) . .
C13S N10S C13S 117(2) 5 6
C13S N10S C13S 180(3) 5 .
C13S N10S C13S 63(2) 6 .
C13S N10S C13S 63(2) 5 2
C13S N10S C13S 180(3) 6 2
C13S N10S C13S 117(2) . 2
C13S N10S C11S 69.9(16) 5 6
C13S N10S C11S 68.5(15) 6 6
C13S N10S C11S 110.1(16) . 6
C13S N10S C11S 111.5(15) 2 6
C13S N10S C11S 110.1(16) 5 2
C13S N10S C11S 111.5(15) 6 2
C13S N10S C11S 69.9(16) . 2
C13S N10S C11S 68.5(15) 2 2
C11S N10S C11S 180(3) 6 2
C13S N10S C11S 111.5(15) 5 .
C13S N10S C11S 110.1(16) 6 .
C13S N10S C11S 68.5(15) . .
C13S N10S C11S 69.9(16) 2 .
C11S N10S C11S 85(2) 6 .
C11S N10S C11S 95(2) 2 .
C13S N10S C11S 68.5(15) 5 5
C13S N10S C11S 69.9(16) 6 5
C13S N10S C11S 111.5(15) . 5
C13S N10S C11S 110.1(16) 2 5
C11S N10S C11S 95(2) 6 5
C11S N10S C11S 85(2) 2 5
C11S N10S C11S 180(3) . 5
C22S N28S C22S 62(3) 2_765 5_765
C22S N28S C22S 180(3) 2_765 6
C22S N28S C22S 118(3) 5_765 6
C22S N28S C22S 118(3) 2_765 .
C22S N28S C22S 180(3) 5_765 .
C22S N28S C22S 62(3) 6 .
C22S N28S C23S 101.1(18) 2_765 6
C22S N28S C23S 67.9(18) 5_765 6
C22S N28S C23S 78.9(18) 6 6
C22S N28S C23S 112.1(18) . 6
C22S N28S C23S 67.9(18) 2_765 .
C22S N28S C23S 101.1(18) 5_765 .
C22S N28S C23S 112.1(18) 6 .
C22S N28S C23S 78.9(18) . .
C23S N28S C23S 67(3) 6 .
C22S N28S C23S 78.9(18) 2_765 2_765
C22S N28S C23S 112.1(18) 5_765 2_765
C22S N28S C23S 101.1(18) 6 2_765
C22S N28S C23S 67.9(18) . 2_765
C23S N28S C23S 180.0(17) 6 2_765
C23S N28S C23S 113(3) . 2_765
C22S N28S C23S 112.1(18) 2_765 5_765
C22S N28S C23S 78.9(18) 5_765 5_765
C22S N28S C23S 67.9(18) 6 5_765
C22S N28S C23S 101.1(18) . 5_765
C23S N28S C23S 113(3) 6 5_765
C23S N28S C23S 180.0(17) . 5_765
C23S N28S C23S 67(3) 2_765 5_765
C19S N15S C19S 73(2) 6 .
C19S N15S C16S 105.4(16) 6 .
C19S N15S C16S 65.6(15) . .
C19S N15S C16S 65.6(15) 6 6
C19S N15S C16S 105.4(16) . 6
C16S N15S C16S 70(2) . 6
C19S N15S C18S 173.3(18) 6 .
C19S N15S C18S 113.5(17) . .
C16S N15S C18S 76.4(17) . .
C16S N15S C18S 109.7(19) 6 .
C19S N15S C18S 113.5(17) 6 6
C19S N15S C18S 173.3(18) . 6
C16S N15S C18S 109.7(19) . 6
C16S N15S C18S 76.4(17) 6 6
C18S N15S C18S 60(3) . 6
C19S N15S C20S 70.7(17) 6 6
C19S N15S C20S 113(2) . 6
C16S N15S C20S 176.1(19) . 6
C16S N15S C20S 107.9(16) 6 6
C18S N15S C20S 107(2) . 6
C18S N15S C20S 72.2(18) 6 6
C19S N15S C20S 113(2) 6 .
C19S N15S C20S 70.7(17) . .
C16S N15S C20S 107.9(16) . .
C16S N15S C20S 176.1(19) 6 .
C18S N15S C20S 72.2(18) . .
C18S N15S C20S 107(2) 6 .
C20S N15S C20S 74(2) 6 .
C13S C14S C13S 59(2) 6 .
C16S C17S C18S 69.3(15) . .
N15S C19S C21S 110.8(16) . .
C23S C24S C22S 72.1(16) . .
N15S C16S C17S 109.0(18) . .
C11S C12S C11S 80(3) . 6
N10S C13S C14S 119(2) . .
N10S C11S C12S 97.0(19) . .
N28S C23S C24S 104(2) . .
N28S C22S C24S 105(2) . .
C20S C21S C19S 67.9(15) . .
C21S C20S N15S 110(2) . .
N25S C26S C27S 175(4) . .
N15S C18S C17S 104.1(17) . .
C3S C2S N1S 154(3) . .
N48S C47S C49S 176(4) . .

loop_
_geom_bond_atom_site_label_1
_geom_bond_atom_site_label_2
_geom_bond_distance
_geom_bond_site_symmetry_2
Mo1 N1 2.220(11) .
Mo1 N3 2.229(8) 6
Mo1 N3 2.229(8) .
Mo1 S6 2.362(3) .
Mo1 S6 2.362(3) 6
Mo1 S5 2.374(5) .
Mo1 Fe3 2.718(3) .
Mo1 Fe2 2.741(2) .
Mo1 Fe2 2.741(2) 6
Fe2 F2 1.879(7) .
Fe2 S6 2.274(4) .
Fe2 S5 2.283(4) .
Fe2 S4 2.373(4) .
Fe2 Fe3 2.660(3) .
Fe2 Fe2 2.667(4) 6
Fe3 S6 2.260(3) 6
Fe3 S6 2.260(3) .
Fe3 S4 2.263(5) 5_665
Fe3 S4 2.407(5) .
Fe3 Fe2 2.660(3) 6
Fe3 Fe3 2.709(5) 5_665
S4 Fe3 2.263(5) 5_665
S4 Fe2 2.373(4) 6
S5 Fe2 2.283(4) 6
N2 C8 1.35(2) .
N2 N1 1.366(17) .
N2 B1 1.52(2) .
N3 C11 1.341(14) .
N3 N4 1.348(12) .
N1 C7 1.299(19) .
N4 C9 1.344(14) .
N4 B1 1.515(15) .
C8 C6 1.35(2) .
C9 C10 1.400(17) .
C6 C7 1.33(2) .
B1 N4 1.515(15) 6
C11 C10 1.369(16) .
N10S C13S 1.45(3) 5
N10S C13S 1.45(3) 6
N10S C13S 1.45(3) .
N10S C13S 1.45(3) 2
N10S C11S 1.65(3) 6
N10S C11S 1.65(3) 2
N10S C11S 1.65(3) .
N10S C11S 1.65(3) 5
N28S C22S 1.54(3) 2_765
N28S C22S 1.54(3) 5_765
N28S C22S 1.54(3) 6
N28S C22S 1.54(3) .
N28S C23S 1.60(3) 6
N28S C23S 1.60(3) .
N28S C23S 1.60(3) 2_765
N28S C23S 1.60(3) 5_765
N15S C19S 1.50(3) 6
N15S C19S 1.50(3) .
N15S C16S 1.52(3) .
N15S C16S 1.52(3) 6
N15S C18S 1.56(3) .
N15S C18S 1.56(3) 6
N15S C20S 1.57(3) 6
N15S C20S 1.57(3) .
C14S C13S 1.55(3) 6
C14S C13S 1.55(3) .
C17S C16S 1.65(3) .
C17S C18S 1.70(4) .
C19S C21S 1.62(3) .
C24S C23S 1.67(4) .
C24S C22S 1.72(4) .
C27S C26S 1.50(4) .
C12S C11S 1.73(4) .
C12S C11S 1.73(4) 6
C49S C47S 1.54(5) .
C21S C20S 1.56(4) .
N25S C26S 1.14(4) .
C3S C2S 1.30(3) .
C2S N1S 1.32(4) .
N48S C47S 1.05(4) .
